data_7212333
loop_
_publ_author_name
'Thakur, Tejender S.'
'Kirchner, Michael T.'
'Bl\"aser, Dieter'
'Boese, Roland'
'Desiraju, Gautam R.'

_publ_section_title
;
 C--H&#x22EF;F--C hydrogen bonding in 1,2,3,5-tetrafluorobenzene and other
 fluoroaromatic compounds and the crystal structure of alloxan revisited
;
_journal_issue 7
_journal_name_full CrystEngComm
_journal_page_first 2079
_journal_paper_doi 10.1039/b925082d
_journal_volume 12
_journal_year 2010
_chemical_formula_sum 'C6 H2 F4'
_chemical_formula_weight 150.08
_chemical_name_common 1.2.3.5-Tetrafluorobenzene
_chemical_name_systematic
;
1.2.3.5-Tetrafluorobenzene
;
_space_group_IT_number 14
_symmetry_cell_setting monoclinic
_symmetry_space_group_name_Hall '-P 2ybc'
_symmetry_space_group_name_H-M 'P 1 21/c 1'
_atom_sites_solution_hydrogens geom
_atom_sites_solution_primary direct
_atom_sites_solution_secondary difmap
_audit_creation_method SHELXL-97
_cell_angle_alpha 90.00
_cell_angle_beta 96.340(19)
_cell_angle_gamma 90.00
_cell_formula_units_Z 4
_cell_length_a 3.703(4)
_cell_length_b 14.572(17)
_cell_length_c 10.573(13)
_cell_measurement_reflns_used 715
_cell_measurement_temperature 173(2)
_cell_measurement_theta_max 25.19
_cell_measurement_theta_min 2.38
_cell_volume 567.0(11)
_computing_cell_refinement 'BRUKER AXS SMART APEX 2 Vers. 3.0-2009'
_computing_data_collection 'BRUKER AXS SMART APEX 2 Vers. 3.0-2009'
_computing_data_reduction 'BRUKER AXS SMART APEX 2 Vers. 3.0-2009'
_computing_molecular_graphics 'BRUKER AXS SHELXTL (c) 2008 / Vers. 2008/4'
_computing_publication_material 'BRUKER AXS SHELXTL (c) 2008 / Vers. 2008/4'
_computing_structure_refinement 'BRUKER AXS SHELXTL (c) 2008 / Vers. 2008/4'
_computing_structure_solution 'BRUKER AXS SMART APEX 2 Vers. 3.0-2009'
_diffrn_ambient_temperature 173(2)
_diffrn_detector_area_resol_mean 512
_diffrn_measured_fraction_theta_full 0.900
_diffrn_measured_fraction_theta_max 0.900
_diffrn_measurement_device_type
;
Siemens SMART three axis goniometer with APEX II area detector system
Bruker D8 KAPPA series II with APEX II area detector system
;
_diffrn_measurement_method
;
Data collection strategy APEX 2 / COSMO
with chi = 0
;
_diffrn_radiation_monochromator graphite
_diffrn_radiation_source 'fine-focus sealed tube'
_diffrn_radiation_type MoK\a
_diffrn_radiation_wavelength 0.71073
_diffrn_reflns_av_R_equivalents 0.0873
_diffrn_reflns_av_sigmaI/netI 0.0804
_diffrn_reflns_limit_h_max 4
_diffrn_reflns_limit_h_min -4
_diffrn_reflns_limit_k_max 19
_diffrn_reflns_limit_k_min -18
_diffrn_reflns_limit_l_max 14
_diffrn_reflns_limit_l_min -9
_diffrn_reflns_number 2280
_diffrn_reflns_theta_full 28.71
_diffrn_reflns_theta_max 28.71
_diffrn_reflns_theta_min 2.39
_exptl_absorpt_coefficient_mu 0.195
_exptl_absorpt_correction_type none
_exptl_crystal_colour colorless
_exptl_crystal_density_diffrn 1.758
_exptl_crystal_density_method 'not measured'
_exptl_crystal_description cylindric
_exptl_crystal_F_000 296
_exptl_crystal_size_max 0.3
_exptl_crystal_size_mid 0.3
_exptl_crystal_size_min 0.3
_refine_diff_density_max 0.359
_refine_diff_density_min -0.277
_refine_diff_density_rms 0.077
_refine_ls_extinction_method none
_refine_ls_goodness_of_fit_ref 0.976
_refine_ls_hydrogen_treatment
;
Riding model on idealized geometrics
with the 1.2 fold isotropic displacement
parameters of the equivalent Uij of the
corresponding carbon atom
;
_refine_ls_matrix_type full
_refine_ls_number_parameters 91
_refine_ls_number_reflns 1309
_refine_ls_number_restraints 0
_refine_ls_restrained_S_all 0.976
_refine_ls_R_factor_all 0.1133
_refine_ls_R_factor_gt 0.0671
_refine_ls_shift/su_max 0.000
_refine_ls_shift/su_mean 0.000
_refine_ls_structure_factor_coef Fsqd
_refine_ls_weighting_details 'calc w=1/[\s^2^(Fo^2^)+(0.0979P)^2^+0.0000P] where P=(Fo^2^+2Fc^2^)/3'
_refine_ls_weighting_scheme calc
_refine_ls_wR_factor_gt 0.1502
_refine_ls_wR_factor_ref 0.1767
_reflns_number_gt 736
_reflns_number_total 1309
_reflns_threshold_expression >2sigma(I)
_cod_data_source_file b925082d.txt
_cod_data_source_block tetrafluorbe
_cod_original_cell_volume 567.1(11)
_cod_original_sg_symbol_H-M P2(1)/c
_cod_database_code 7212333

loop_
_symmetry_equiv_pos_as_xyz
'x, y, z'
'-x, y+1/2, -z+1/2'
'-x, -y, -z'
'x, -y-1/2, z-1/2'

loop_
_atom_site_label
_atom_site_type_symbol
_atom_site_fract_x
_atom_site_fract_y
_atom_site_fract_z
_atom_site_U_iso_or_equiv
_atom_site_adp_type
_atom_site_occupancy
_atom_site_symmetry_multiplicity
_atom_site_calc_flag
_atom_site_refinement_flags
C1 C 0.5806(9) 0.70098(18) 0.7986(3) 0.0362(7) Uani 1 1 d .
C2 C 0.4036(9) 0.69211(18) 0.6772(3) 0.0377(7) Uani 1 1 d .
C3 C 0.3339(8) 0.60500(19) 0.6289(2) 0.0354(7) Uani 1 1 d .
C4 C 0.4356(8) 0.52799(17) 0.6999(3) 0.0363(7) Uani 1 1 d .
H4 H 0.3845 0.4674 0.6661 0.044 Uiso 1 1 d R
C5 C 0.6085(8) 0.54136(17) 0.8200(3) 0.0357(7) Uani 1 1 d .
C6 C 0.6841(8) 0.6265(2) 0.8721(3) 0.0379(7) Uani 1 1 d .
H6 H 0.8101 0.6343 0.9557 0.045 Uiso 1 1 d R
F1 F 0.6472(7) 0.78597(12) 0.8433(2) 0.0637(7) Uani 1 1 d .
F2 F 0.3008(7) 0.76601(13) 0.6071(2) 0.0613(7) Uani 1 1 d .
F3 F 0.1611(6) 0.59731(13) 0.51132(16) 0.0554(6) Uani 1 1 d .
F5 F 0.7113(6) 0.46655(12) 0.89014(18) 0.0569(6) Uani 1 1 d .

loop_
_atom_site_aniso_label
_atom_site_aniso_U_11
_atom_site_aniso_U_22
_atom_site_aniso_U_33
_atom_site_aniso_U_23
_atom_site_aniso_U_13
_atom_site_aniso_U_12
C1 0.0340(18) 0.0328(14) 0.0423(17) -0.0058(10) 0.0060(13) -0.0042(11)
C2 0.0394(19) 0.0353(14) 0.0391(16) 0.0072(11) 0.0075(13) 0.0017(12)
C3 0.0313(18) 0.0483(17) 0.0266(13) 0.0012(11) 0.0031(12) -0.0005(11)
C4 0.0356(18) 0.0331(14) 0.0403(16) -0.0047(10) 0.0056(13) 0.0000(11)
C5 0.0331(17) 0.0363(15) 0.0373(15) 0.0082(11) 0.0020(12) 0.0068(11)
C6 0.0316(18) 0.0475(17) 0.0343(15) -0.0030(11) 0.0023(13) 0.0002(12)
F1 0.0833(17) 0.0374(10) 0.0688(15) -0.0116(9) 0.0012(12) -0.0101(10)
F2 0.0804(17) 0.0437(11) 0.0584(13) 0.0172(8) 0.0018(11) 0.0088(9)
F3 0.0590(14) 0.0699(13) 0.0342(10) -0.0009(8) -0.0085(9) -0.0054(10)
F5 0.0697(15) 0.0451(11) 0.0537(12) 0.0140(8) -0.0038(10) 0.0140(9)

loop_
_atom_type_symbol
_atom_type_description
_atom_type_scat_dispersion_real
_atom_type_scat_dispersion_imag
_atom_type_scat_source
C C 0.0033 0.0016 'International Tables Vol C Tables 4.2.6.8 and 6.1.1.4'
H H 0.0000 0.0000 'International Tables Vol C Tables 4.2.6.8 and 6.1.1.4'
F F 0.0171 0.0103 'International Tables Vol C Tables 4.2.6.8 and 6.1.1.4'

loop_
_geom_angle_atom_site_label_1
_geom_angle_atom_site_label_2
_geom_angle_atom_site_label_3
_geom_angle
F1 C1 C6 120.4(3)
F1 C1 C2 117.7(2)
C6 C1 C2 121.9(2)
F2 C2 C1 121.1(2)
F2 C2 C3 120.3(3)
C1 C2 C3 118.7(2)
F3 C3 C4 120.7(2)
F3 C3 C2 118.1(2)
C4 C3 C2 121.2(3)
C5 C4 C3 117.4(2)
F5 C5 C4 117.9(2)
F5 C5 C6 118.5(3)
C4 C5 C6 123.6(2)
C1 C6 C5 117.3(3)

loop_
_geom_bond_atom_site_label_1
_geom_bond_atom_site_label_2
_geom_bond_distance
C1 F1 1.339(3)
C1 C6 1.366(4)
C1 C2 1.381(5)
C2 F2 1.339(3)
C2 C3 1.382(4)
C3 F3 1.339(3)
C3 C4 1.379(4)
C4 C5 1.372(5)
C5 F5 1.349(3)
C5 C6 1.373(4)
